data_7032789
loop_
_publ_author_name
'Saeki, Masahiro'
'Dai, Kotaro'
'Ichimura, Shuhei'
'Tamaki, Yoshinori'
'Tomono, Kazuaki'
'Miyamura, Kazuo'

_publ_section_title
;
 Five types of odd-even effect and crystal structure changes brought about
 by \w-phenylalkyl group in [Ni(dmit)2] complex salts.
;
_journal_issue 45
_journal_name_full 'Dalton transactions (Cambridge, England : 2003)'
_journal_page_first 17067
_journal_page_last 17074
_journal_paper_doi 10.1039/c4dt02320j
_journal_volume 43
_journal_year 2014
_chemical_formula_sum 'C17 H18 N Ni S10'
_chemical_formula_weight 615.63
_chemical_name_systematic
;

?

;
_space_group_IT_number 19
_symmetry_cell_setting orthorhombic
_symmetry_space_group_name_Hall 'P 2ac 2ab'
_symmetry_space_group_name_H-M 'P 21 21 21'
_atom_sites_solution_hydrogens geom
_atom_sites_solution_primary direct
_atom_sites_solution_secondary difmap
_audit_creation_method SHELXL-97
_cell_angle_alpha 90.00
_cell_angle_beta 90.00
_cell_angle_gamma 90.00
_cell_formula_units_Z 8
_cell_length_a 7.9600(4)
_cell_length_b 13.4856(7)
_cell_length_c 45.063(2)
_cell_measurement_reflns_used 9958
_cell_measurement_temperature 173
_cell_measurement_theta_max 27.57
_cell_measurement_theta_min 2.36
_cell_volume 4837.3(4)
_computing_cell_refinement 'Bruker SAINT'
_computing_data_collection 'Bruker APEX2'
_computing_data_reduction 'Bruker SAINT'
_computing_molecular_graphics 'Bruker SHELXTL'
_computing_publication_material 'Bruker SHELXTL'
_computing_structure_refinement 'SHELXL-97 (Sheldrick, 1997)'
_computing_structure_solution 'SHELXS-97 (Sheldrick, 1990)'
_diffrn_ambient_temperature 173
_diffrn_detector_area_resol_mean 8.333
_diffrn_measured_fraction_theta_full 0.999
_diffrn_measured_fraction_theta_max 0.997
_diffrn_measurement_device_type 'Bruker APEX-II CCD'
_diffrn_measurement_method '\f and \w scans'
_diffrn_radiation_monochromator graphite
_diffrn_radiation_source 'fine-focus sealed tube'
_diffrn_radiation_type MoK\a
_diffrn_radiation_wavelength 0.71073
_diffrn_reflns_av_R_equivalents 0.0301
_diffrn_reflns_av_sigmaI/netI 0.0354
_diffrn_reflns_limit_h_max 10
_diffrn_reflns_limit_h_min -10
_diffrn_reflns_limit_k_max 16
_diffrn_reflns_limit_k_min -17
_diffrn_reflns_limit_l_max 24
_diffrn_reflns_limit_l_min -58
_diffrn_reflns_number 27881
_diffrn_reflns_theta_full 25.00
_diffrn_reflns_theta_max 27.57
_diffrn_reflns_theta_min 1.58
_diffrn_standards_number 0
_exptl_absorpt_coefficient_mu 1.673
_exptl_absorpt_correction_T_max 0.9438
_exptl_absorpt_correction_T_min 0.4938
_exptl_absorpt_correction_type analytical
_exptl_absorpt_process_details
;
XPREP; Bruker AXS2000
;
_exptl_crystal_colour black
_exptl_crystal_density_diffrn 1.691
_exptl_crystal_density_method 'not measured'
_exptl_crystal_description plate
_exptl_crystal_F_000 2520
_exptl_crystal_size_max 0.49
_exptl_crystal_size_mid 0.06
_exptl_crystal_size_min 0.04
_refine_diff_density_max 0.416
_refine_diff_density_min -0.283
_refine_diff_density_rms 0.063
_refine_ls_abs_structure_details 'Flack H D (1983), Acta Cryst. A39, 876-881'
_refine_ls_abs_structure_Flack 0.591(10)
_refine_ls_extinction_method none
_refine_ls_goodness_of_fit_ref 1.003
_refine_ls_hydrogen_treatment constr
_refine_ls_matrix_type full
_refine_ls_number_parameters 529
_refine_ls_number_reflns 11137
_refine_ls_number_restraints 0
_refine_ls_restrained_S_all 1.003
_refine_ls_R_factor_all 0.0411
_refine_ls_R_factor_gt 0.0348
_refine_ls_shift/su_max 0.002
_refine_ls_shift/su_mean 0.000
_refine_ls_structure_factor_coef Fsqd
_refine_ls_weighting_details 'calc w=1/[\s^2^(Fo^2^)+(0.0414P)^2^+3.4985P] where P=(Fo^2^+2Fc^2^)/3'
_refine_ls_weighting_scheme calc
_refine_ls_wR_factor_gt 0.0798
_refine_ls_wR_factor_ref 0.0829
_reflns_number_gt 10130
_reflns_number_total 11137
_reflns_threshold_expression >2sigma(I)
_cod_data_source_file c4dt02320j2.cif
_cod_data_source_block tmc2ph
_cod_depositor_comments
;
The following automatic conversions were performed:

'_symmetry_cell_setting' value 'Orthorhombic' changed to
'orthorhombic' according to
/usr/data/users/saulius/crontab/automatic-downloads/rss-feeds/RSC/lib/dictionaries/cif_core.dic
dictionary named 'cif_core.dic' version 2.4.2 from 2011-04-26.

Automatic conversion script
Id: cif_fix_values 2827 2014-09-09 07:05:25Z andrius 

 Adding full bibliography for 7032789--7032792.cif.
;
_cod_original_sg_symbol_H-M P2(1)2(1)2(1)
_cod_database_code 7032789

loop_
_symmetry_equiv_pos_as_xyz
'x, y, z'
'-x+1/2, -y, z+1/2'
'-x, y+1/2, -z+1/2'
'x+1/2, -y+1/2, -z'

loop_
_atom_site_label
_atom_site_type_symbol
_atom_site_fract_x
_atom_site_fract_y
_atom_site_fract_z
_atom_site_U_iso_or_equiv
_atom_site_adp_type
_atom_site_occupancy
_atom_site_symmetry_multiplicity
_atom_site_calc_flag
_atom_site_refinement_flags
C1 C 0.4211(4) 0.6374(2) 0.17686(7) 0.0233(6) Uani 1 1 d .
C2 C 0.5277(4) 0.6959(2) 0.19273(7) 0.0242(6) Uani 1 1 d .
C3 C 0.4245(4) 0.5621(2) 0.23020(7) 0.0269(7) Uani 1 1 d .
C4 C 0.5174(4) 0.8882(2) 0.07082(7) 0.0258(7) Uani 1 1 d .
C5 C 0.6114(4) 0.9513(2) 0.08719(7) 0.0251(6) Uani 1 1 d .
C6 C 0.5775(4) 1.0382(3) 0.03589(7) 0.0302(7) Uani 1 1 d .
C7 C 0.4672(4) 0.8177(2) 0.91743(7) 0.0264(7) Uani 1 1 d .
C8 C 0.5647(4) 0.8889(2) 0.92987(7) 0.0248(6) Uani 1 1 d .
C9 C 0.5365(5) 0.7518(3) 0.97030(8) 0.0333(8) Uani 1 1 d .
C10 C 0.4272(4) 1.0575(3) 0.80757(7) 0.0305(7) Uani 1 1 d .
C11 C 0.5298(4) 1.1256(2) 0.82013(7) 0.0298(7) Uani 1 1 d .
C12 C 0.4515(5) 1.2001(3) 0.76833(8) 0.0399(9) Uani 1 1 d .
C13 C 0.5910(6) 0.5263(3) 0.06738(9) 0.0419(9) Uani 1 1 d .
H13A H 0.6880 0.5363 0.0804 0.063 Uiso 1 1 calc R
H13B H 0.4875 0.5412 0.0783 0.063 Uiso 1 1 calc R
H13C H 0.6000 0.5705 0.0502 0.063 Uiso 1 1 calc R
C14 C 0.4424(5) 0.4079(3) 0.03606(7) 0.0348(8) Uani 1 1 d .
H14A H 0.4531 0.4551 0.0196 0.052 Uiso 1 1 calc R
H14B H 0.3367 0.4200 0.0466 0.052 Uiso 1 1 calc R
H14C H 0.4431 0.3401 0.0282 0.052 Uiso 1 1 calc R
C15 C 0.7459(5) 0.3966(4) 0.04090(9) 0.0459(10) Uani 1 1 d .
H15A H 0.7537 0.4372 0.0229 0.069 Uiso 1 1 calc R
H15B H 0.7455 0.3263 0.0354 0.069 Uiso 1 1 calc R
H15C H 0.8425 0.4103 0.0537 0.069 Uiso 1 1 calc R
C16 C 0.5593(4) 0.3515(3) 0.08340(7) 0.0291(7) Uani 1 1 d .
H16A H 0.4573 0.3730 0.0942 0.035 Uiso 1 1 calc R
H16B H 0.5383 0.2838 0.0758 0.035 Uiso 1 1 calc R
C17 C 0.7052(5) 0.3477(4) 0.10501(9) 0.0443(10) Uani 1 1 d .
H17A H 0.7991 0.3101 0.0960 0.053 Uiso 1 1 calc R
H17B H 0.7451 0.4159 0.1091 0.053 Uiso 1 1 calc R
C18 C 0.6537(4) 0.2989(3) 0.13382(8) 0.0319(7) Uani 1 1 d .
C19 C 0.6947(5) 0.2012(3) 0.13965(8) 0.0422(9) Uani 1 1 d .
H19 H 0.7544 0.1636 0.1253 0.051 Uiso 1 1 calc R
C20 C 0.6491(6) 0.1578(3) 0.16628(9) 0.0447(10) Uani 1 1 d .
H20 H 0.6767 0.0903 0.1699 0.054 Uiso 1 1 calc R
C21 C 0.5652(5) 0.2104(3) 0.18750(8) 0.0367(8) Uani 1 1 d .
H21 H 0.5360 0.1804 0.2059 0.044 Uiso 1 1 calc R
C22 C 0.5234(5) 0.3077(3) 0.18192(9) 0.0441(10) Uani 1 1 d .
H22 H 0.4655 0.3453 0.1965 0.053 Uiso 1 1 calc R
C23 C 0.5657(5) 0.3510(3) 0.15504(9) 0.0415(9) Uani 1 1 d .
H23 H 0.5336 0.4176 0.1512 0.050 Uiso 1 1 calc R
C24 C 0.6090(6) 0.6447(3) 0.83515(10) 0.0477(10) Uani 1 1 d .
H24A H 0.6166 0.6888 0.8179 0.072 Uiso 1 1 calc R
H24B H 0.7041 0.6571 0.8485 0.072 Uiso 1 1 calc R
H24C H 0.5036 0.6574 0.8457 0.072 Uiso 1 1 calc R
C25 C 0.4669(4) 0.5244(3) 0.80426(8) 0.0341(8) Uani 1 1 d .
H25A H 0.4749 0.5718 0.7879 0.051 Uiso 1 1 calc R
H25B H 0.3618 0.5352 0.8151 0.051 Uiso 1 1 calc R
H25C H 0.4687 0.4567 0.7963 0.051 Uiso 1 1 calc R
C26 C 0.7727(5) 0.5185(4) 0.80834(9) 0.0467(10) Uani 1 1 d .
H26A H 0.7731 0.4497 0.8014 0.070 Uiso 1 1 calc R
H26B H 0.8689 0.5294 0.8215 0.070 Uiso 1 1 calc R
H26C H 0.7805 0.5633 0.7913 0.070 Uiso 1 1 calc R
C27 C 0.5924(4) 0.4696(3) 0.85085(8) 0.0334(8) Uani 1 1 d .
H27A H 0.5723 0.4019 0.8432 0.040 Uiso 1 1 calc R
H27B H 0.4913 0.4898 0.8621 0.040 Uiso 1 1 calc R
C28 C 0.7416(5) 0.4662(4) 0.87217(9) 0.0452(10) Uani 1 1 d .
H28A H 0.8341 0.4274 0.8632 0.054 Uiso 1 1 calc R
H28B H 0.7831 0.5343 0.8759 0.054 Uiso 1 1 calc R
C29 C 0.6889(4) 0.4191(3) 0.90115(8) 0.0337(8) Uani 1 1 d .
C30 C 0.6843(6) 0.3174(3) 0.90480(10) 0.0466(10) Uani 1 1 d .
H30 H 0.7187 0.2753 0.8890 0.056 Uiso 1 1 calc R
C31 C 0.6296(6) 0.2766(3) 0.93143(11) 0.0527(11) Uani 1 1 d .
H31 H 0.6234 0.2066 0.9335 0.063 Uiso 1 1 calc R
C32 C 0.5848(5) 0.3362(3) 0.95467(9) 0.0457(10) Uani 1 1 d .
H32 H 0.5503 0.3081 0.9730 0.055 Uiso 1 1 calc R
C33 C 0.5904(6) 0.4374(3) 0.95110(9) 0.0457(10) Uani 1 1 d .
H33 H 0.5585 0.4794 0.9671 0.055 Uiso 1 1 calc R
C34 C 0.6418(5) 0.4784(3) 0.92466(9) 0.0376(8) Uani 1 1 d .
H34 H 0.6449 0.5485 0.9226 0.045 Uiso 1 1 calc R
N1 N 0.5872(4) 0.4211(2) 0.05708(6) 0.0286(6) Uani 1 1 d .
N2 N 0.6130(4) 0.5386(2) 0.82492(6) 0.0315(6) Uani 1 1 d .
Ni1 Ni 0.53779(5) 0.78524(3) 0.130705(9) 0.02345(9) Uani 1 1 d .
Ni2 Ni 0.50063(5) 0.96944(3) 0.867956(9) 0.02525(9) Uani 1 1 d .
S1 S 0.38964(11) 0.65436(6) 0.139582(17) 0.02737(17) Uani 1 1 d .
S2 S 0.62712(11) 0.79460(6) 0.176206(18) 0.02818(17) Uani 1 1 d .
S3 S 0.32452(11) 0.54225(6) 0.196702(18) 0.02788(17) Uani 1 1 d .
S4 S 0.55914(12) 0.66317(7) 0.229734(18) 0.03236(19) Uani 1 1 d .
S5 S 0.39380(12) 0.48915(7) 0.25914(2) 0.0365(2) Uani 1 1 d .
S6 S 0.44070(12) 0.77892(6) 0.085574(18) 0.03056(18) Uani 1 1 d .
S7 S 0.66800(11) 0.92386(6) 0.123200(18) 0.02813(18) Uani 1 1 d .
S8 S 0.47769(12) 0.92484(6) 0.034237(18) 0.03168(19) Uani 1 1 d .
S9 S 0.67153(13) 1.06076(7) 0.06971(2) 0.0340(2) Uani 1 1 d .
S10 S 0.58668(14) 1.11893(7) 0.00808(2) 0.0398(2) Uani 1 1 d .
S11 S 0.39356(11) 0.82946(6) 0.881452(19) 0.02982(18) Uani 1 1 d .
S12 S 0.61513(11) 0.99519(6) 0.910847(18) 0.02742(17) Uani 1 1 d .
S13 S 0.41996(13) 0.71589(6) 0.93976(2) 0.0352(2) Uani 1 1 d .
S14 S 0.63263(12) 0.86615(6) 0.965996(18) 0.03150(19) Uani 1 1 d .
S15 S 0.55211(17) 0.68581(8) 1.00099(2) 0.0485(3) Uani 1 1 d .
S16 S 0.37344(12) 0.95020(7) 0.82587(2) 0.0363(2) Uani 1 1 d .
S17 S 0.61048(12) 1.10916(6) 0.854950(18) 0.03195(19) Uani 1 1 d .
S18 S 0.35169(13) 1.08634(9) 0.77228(2) 0.0439(2) Uani 1 1 d .
S19 S 0.57574(14) 1.22966(7) 0.79857(2) 0.0392(2) Uani 1 1 d .
S20 S 0.43391(18) 1.27348(9) 0.73935(3) 0.0584(3) Uani 1 1 d .

loop_
_atom_site_aniso_label
_atom_site_aniso_U_11
_atom_site_aniso_U_22
_atom_site_aniso_U_33
_atom_site_aniso_U_23
_atom_site_aniso_U_13
_atom_site_aniso_U_12
C1 0.0268(16) 0.0213(14) 0.0219(14) -0.0011(12) 0.0009(13) 0.0033(12)
C2 0.0225(16) 0.0287(16) 0.0215(14) -0.0005(12) 0.0019(12) 0.0005(13)
C3 0.0244(16) 0.0322(17) 0.0242(15) -0.0003(13) 0.0013(13) 0.0000(13)
C4 0.0321(18) 0.0248(15) 0.0206(14) -0.0005(12) 0.0015(13) 0.0017(13)
C5 0.0257(16) 0.0251(15) 0.0246(15) 0.0033(12) 0.0007(13) 0.0021(13)
C6 0.0307(18) 0.0328(17) 0.0271(16) 0.0057(14) 0.0013(14) 0.0026(14)
C7 0.0276(17) 0.0268(16) 0.0250(15) -0.0023(12) 0.0006(13) 0.0017(13)
C8 0.0278(16) 0.0250(15) 0.0214(14) -0.0006(12) 0.0012(13) 0.0024(13)
C9 0.041(2) 0.0285(16) 0.0306(17) 0.0009(14) 0.0018(16) 0.0033(15)
C10 0.0280(17) 0.0399(19) 0.0236(16) 0.0014(14) -0.0014(14) 0.0010(14)
C11 0.0315(18) 0.0309(17) 0.0270(16) -0.0021(13) 0.0039(14) 0.0038(14)
C12 0.041(2) 0.046(2) 0.0325(18) 0.0017(16) 0.0024(16) 0.0130(18)
C13 0.057(3) 0.0304(18) 0.039(2) 0.0021(16) -0.0037(19) -0.0072(18)
C14 0.0304(19) 0.048(2) 0.0258(16) 0.0012(16) -0.0028(15) -0.0027(16)
C15 0.030(2) 0.072(3) 0.035(2) -0.001(2) 0.0072(16) -0.0021(19)
C16 0.0262(16) 0.0314(17) 0.0297(17) 0.0042(14) -0.0002(14) -0.0022(14)
C17 0.029(2) 0.066(3) 0.038(2) 0.013(2) -0.0045(16) -0.0063(19)
C18 0.0252(17) 0.0382(19) 0.0324(17) 0.0055(16) -0.0070(14) -0.0046(14)
C19 0.052(2) 0.048(2) 0.0267(18) -0.0073(17) -0.0053(17) 0.0147(19)
C20 0.064(3) 0.0289(19) 0.041(2) 0.0023(16) -0.011(2) 0.0126(19)
C21 0.042(2) 0.0364(19) 0.0316(17) 0.0064(16) -0.0040(16) -0.0027(17)
C22 0.051(2) 0.036(2) 0.046(2) -0.0015(17) 0.016(2) 0.0053(18)
C23 0.041(2) 0.0278(18) 0.055(2) 0.0075(17) 0.0058(19) 0.0047(16)
C24 0.047(2) 0.036(2) 0.060(3) -0.0119(19) -0.006(2) -0.0065(19)
C25 0.0283(18) 0.0381(19) 0.0358(18) -0.0037(15) -0.0045(15) -0.0016(15)
C26 0.0260(19) 0.076(3) 0.038(2) -0.001(2) 0.0085(16) -0.0002(19)
C27 0.0280(18) 0.044(2) 0.0281(17) -0.0069(15) 0.0020(14) -0.0018(16)
C28 0.0268(18) 0.074(3) 0.035(2) -0.001(2) -0.0010(16) -0.0048(19)
C29 0.0232(17) 0.045(2) 0.0326(18) -0.0041(16) -0.0057(15) -0.0009(15)
C30 0.049(2) 0.041(2) 0.049(2) -0.0213(19) -0.008(2) 0.0091(19)
C31 0.057(3) 0.030(2) 0.072(3) 0.005(2) -0.016(2) 0.0003(19)
C32 0.046(2) 0.049(2) 0.041(2) 0.0129(19) -0.0103(19) -0.004(2)
C33 0.053(3) 0.049(2) 0.035(2) -0.0111(18) 0.0031(19) -0.003(2)
C34 0.042(2) 0.0290(18) 0.042(2) -0.0045(16) 0.0007(17) -0.0024(16)
N1 0.0272(15) 0.0333(15) 0.0254(14) -0.0010(12) 0.0007(12) -0.0020(12)
N2 0.0256(14) 0.0384(16) 0.0305(15) -0.0070(13) 0.0016(12) -0.0024(13)
Ni1 0.0271(2) 0.02220(19) 0.02103(18) -0.00104(16) -0.00085(16) -0.00118(16)
Ni2 0.0261(2) 0.0295(2) 0.02016(19) -0.00446(16) 0.00031(17) -0.00340(17)
S1 0.0349(4) 0.0257(4) 0.0215(4) -0.0017(3) -0.0033(3) -0.0056(3)
S2 0.0317(4) 0.0300(4) 0.0228(4) -0.0016(3) -0.0006(3) -0.0085(3)
S3 0.0325(4) 0.0263(4) 0.0248(4) -0.0001(3) -0.0012(3) -0.0059(3)
S4 0.0332(5) 0.0425(5) 0.0214(4) 0.0000(3) -0.0026(3) -0.0104(4)
S5 0.0393(5) 0.0423(5) 0.0279(4) 0.0088(4) 0.0008(4) -0.0044(4)
S6 0.0425(5) 0.0259(4) 0.0233(4) -0.0007(3) -0.0045(4) -0.0071(4)
S7 0.0318(4) 0.0260(4) 0.0266(4) 0.0031(3) -0.0075(3) -0.0052(3)
S8 0.0401(5) 0.0337(4) 0.0212(4) 0.0010(3) -0.0020(4) -0.0034(4)
S9 0.0409(5) 0.0295(4) 0.0316(4) 0.0062(4) -0.0050(4) -0.0079(4)
S10 0.0455(6) 0.0409(5) 0.0329(5) 0.0139(4) -0.0004(4) -0.0014(4)
S11 0.0335(4) 0.0297(4) 0.0262(4) -0.0055(3) -0.0024(4) -0.0059(3)
S12 0.0321(4) 0.0279(4) 0.0223(4) -0.0026(3) -0.0019(3) -0.0056(3)
S13 0.0439(5) 0.0265(4) 0.0353(4) 0.0003(4) -0.0014(4) -0.0065(4)
S14 0.0398(5) 0.0321(4) 0.0226(4) 0.0000(3) -0.0025(4) -0.0045(4)
S15 0.0720(8) 0.0380(5) 0.0356(5) 0.0111(4) -0.0013(5) -0.0010(5)
S16 0.0380(5) 0.0450(5) 0.0260(4) 0.0014(4) -0.0063(4) -0.0152(4)
S17 0.0413(5) 0.0321(4) 0.0224(4) -0.0043(3) -0.0006(4) -0.0084(4)
S18 0.0410(6) 0.0611(6) 0.0298(4) 0.0081(4) -0.0090(4) -0.0061(5)
S19 0.0554(6) 0.0290(5) 0.0333(4) 0.0009(4) -0.0008(4) 0.0026(4)
S20 0.0761(8) 0.0523(6) 0.0467(6) 0.0167(5) -0.0077(6) 0.0140(6)

loop_
_atom_type_symbol
_atom_type_description
_atom_type_scat_dispersion_real
_atom_type_scat_dispersion_imag
_atom_type_scat_source
C C 0.0033 0.0016 'International Tables Vol C Tables 4.2.6.8 and 6.1.1.4'
H H 0.0000 0.0000 'International Tables Vol C Tables 4.2.6.8 and 6.1.1.4'
N N 0.0061 0.0033 'International Tables Vol C Tables 4.2.6.8 and 6.1.1.4'
S S 0.1246 0.1234 'International Tables Vol C Tables 4.2.6.8 and 6.1.1.4'
Ni Ni 0.3393 1.1124 'International Tables Vol C Tables 4.2.6.8 and 6.1.1.4'

loop_
_geom_angle_atom_site_label_1
_geom_angle_atom_site_label_2
_geom_angle_atom_site_label_3
_geom_angle
C2 C1 S1 121.9(2)
C2 C1 S3 115.6(2)
S1 C1 S3 122.43(19)
C1 C2 S2 120.5(2)
C1 C2 S4 116.5(2)
S2 C2 S4 122.99(19)
S5 C3 S3 122.0(2)
S5 C3 S4 124.7(2)
S3 C3 S4 113.35(18)
C5 C4 S6 121.5(2)
C5 C4 S8 115.9(2)
S6 C4 S8 122.67(19)
C4 C5 S7 121.6(2)
C4 C5 S9 116.1(2)
S7 C5 S9 122.39(19)
S10 C6 S9 122.1(2)
S10 C6 S8 124.6(2)
S9 C6 S8 113.21(19)
C8 C7 S11 121.1(2)
C8 C7 S13 116.3(2)
S11 C7 S13 122.64(19)
C7 C8 S12 121.2(2)
C7 C8 S14 116.1(2)
S12 C8 S14 122.73(19)
S15 C9 S13 123.8(2)
S15 C9 S14 122.8(2)
S13 C9 S14 113.42(19)
C11 C10 S16 121.4(3)
C11 C10 S18 116.0(3)
S16 C10 S18 122.6(2)
C10 C11 S17 121.5(3)
C10 C11 S19 116.1(3)
S17 C11 S19 122.4(2)
S20 C12 S19 122.4(3)
S20 C12 S18 125.0(2)
S19 C12 S18 112.6(2)
N1 C13 H13A 109.5
N1 C13 H13B 109.5
H13A C13 H13B 109.5
N1 C13 H13C 109.5
H13A C13 H13C 109.5
H13B C13 H13C 109.5
N1 C14 H14A 109.5
N1 C14 H14B 109.5
H14A C14 H14B 109.5
N1 C14 H14C 109.5
H14A C14 H14C 109.5
H14B C14 H14C 109.5
N1 C15 H15A 109.5
N1 C15 H15B 109.5
H15A C15 H15B 109.5
N1 C15 H15C 109.5
H15A C15 H15C 109.5
H15B C15 H15C 109.5
C17 C16 N1 114.0(3)
C17 C16 H16A 108.7
N1 C16 H16A 108.7
C17 C16 H16B 108.7
N1 C16 H16B 108.7
H16A C16 H16B 107.6
C18 C17 C16 111.0(3)
C18 C17 H17A 109.4
C16 C17 H17A 109.4
C18 C17 H17B 109.4
C16 C17 H17B 109.4
H17A C17 H17B 108.0
C23 C18 C19 118.3(3)
C23 C18 C17 120.8(3)
C19 C18 C17 120.9(4)
C18 C19 C20 120.4(4)
C18 C19 H19 119.8
C20 C19 H19 119.8
C21 C20 C19 121.0(4)
C21 C20 H20 119.5
C19 C20 H20 119.5
C20 C21 C22 119.1(4)
C20 C21 H21 120.5
C22 C21 H21 120.5
C21 C22 C23 120.2(4)
C21 C22 H22 119.9
C23 C22 H22 119.9
C18 C23 C22 121.0(3)
C18 C23 H23 119.5
C22 C23 H23 119.5
N2 C24 H24A 109.5
N2 C24 H24B 109.5
H24A C24 H24B 109.5
N2 C24 H24C 109.5
H24A C24 H24C 109.5
H24B C24 H24C 109.5
N2 C25 H25A 109.5
N2 C25 H25B 109.5
H25A C25 H25B 109.5
N2 C25 H25C 109.5
H25A C25 H25C 109.5
H25B C25 H25C 109.5
N2 C26 H26A 109.5
N2 C26 H26B 109.5
H26A C26 H26B 109.5
N2 C26 H26C 109.5
H26A C26 H26C 109.5
H26B C26 H26C 109.5
N2 C27 C28 115.0(3)
N2 C27 H27A 108.5
C28 C27 H27A 108.5
N2 C27 H27B 108.5
C28 C27 H27B 108.5
H27A C27 H27B 107.5
C29 C28 C27 109.9(3)
C29 C28 H28A 109.7
C27 C28 H28A 109.7
C29 C28 H28B 109.7
C27 C28 H28B 109.7
H28A C28 H28B 108.2
C34 C29 C30 118.5(4)
C34 C29 C28 119.7(4)
C30 C29 C28 121.8(4)
C29 C30 C31 120.3(4)
C29 C30 H30 119.9
C31 C30 H30 119.9
C32 C31 C30 120.7(4)
C32 C31 H31 119.7
C30 C31 H31 119.7
C31 C32 C33 119.0(4)
C31 C32 H32 120.5
C33 C32 H32 120.5
C34 C33 C32 120.7(4)
C34 C33 H33 119.7
C32 C33 H33 119.7
C33 C34 C29 120.8(4)
C33 C34 H34 119.6
C29 C34 H34 119.6
C13 N1 C15 110.2(3)
C13 N1 C14 108.9(3)
C15 N1 C14 108.3(3)
C13 N1 C16 110.2(3)
C15 N1 C16 111.4(3)
C14 N1 C16 107.7(3)
C26 N2 C25 108.9(3)
C26 N2 C27 111.6(3)
C25 N2 C27 108.6(3)
C26 N2 C24 110.0(3)
C25 N2 C24 107.2(3)
C27 N2 C24 110.4(3)
S1 Ni1 S7 175.03(4)
S1 Ni1 S2 92.94(3)
S7 Ni1 S2 86.59(3)
S1 Ni1 S6 86.98(3)
S7 Ni1 S6 93.31(3)
S2 Ni1 S6 178.00(4)
S11 Ni2 S17 179.17(4)
S11 Ni2 S12 93.15(3)
S17 Ni2 S12 86.09(3)
S11 Ni2 S16 87.56(4)
S17 Ni2 S16 93.22(4)
S12 Ni2 S16 176.33(4)
C1 S1 Ni1 102.15(11)
C2 S2 Ni1 102.30(11)
C3 S3 C1 97.50(16)
C3 S4 C2 96.99(15)
C4 S6 Ni1 101.58(11)
C5 S7 Ni1 101.95(11)
C6 S8 C4 97.28(16)
C6 S9 C5 97.52(16)
C7 S11 Ni2 102.12(12)
C8 S12 Ni2 102.32(11)
C9 S13 C7 97.06(16)
C9 S14 C8 97.14(17)
C10 S16 Ni2 101.71(12)
C11 S17 Ni2 102.15(12)
C12 S18 C10 97.63(18)
C12 S19 C11 97.68(19)

loop_
_geom_bond_atom_site_label_1
_geom_bond_atom_site_label_2
_geom_bond_distance
C1 C2 1.361(4)
C1 S1 1.714(3)
C1 S3 1.743(3)
C2 S2 1.718(3)
C2 S4 1.743(3)
C3 S5 1.652(3)
C3 S3 1.727(3)
C3 S4 1.734(3)
C4 C5 1.352(4)
C4 S6 1.728(3)
C4 S8 1.750(3)
C5 S7 1.724(3)
C5 S9 1.741(3)
C6 S10 1.661(3)
C6 S9 1.725(4)
C6 S8 1.725(4)
C7 C8 1.356(5)
C7 S11 1.731(3)
C7 S13 1.744(3)
C8 S12 1.718(3)
C8 S14 1.743(3)
C9 S15 1.649(4)
C9 S13 1.729(4)
C9 S14 1.732(4)
C10 C11 1.353(5)
C10 S16 1.720(4)
C10 S18 1.744(3)
C11 S17 1.710(3)
C11 S19 1.745(3)
C12 S20 1.644(4)
C12 S19 1.730(4)
C12 S18 1.737(4)
C13 N1 1.493(4)
C13 H13A 0.9800
C13 H13B 0.9800
C13 H13C 0.9800
C14 N1 1.502(4)
C14 H14A 0.9800
C14 H14B 0.9800
C14 H14C 0.9800
C15 N1 1.495(5)
C15 H15A 0.9800
C15 H15B 0.9800
C15 H15C 0.9800
C16 C17 1.516(5)
C16 N1 1.529(4)
C16 H16A 0.9900
C16 H16B 0.9900
C17 C18 1.512(5)
C17 H17A 0.9900
C17 H17B 0.9900
C18 C23 1.378(5)
C18 C19 1.383(5)
C19 C20 1.383(6)
C19 H19 0.9500
C20 C21 1.366(5)
C20 H20 0.9500
C21 C22 1.377(5)
C21 H21 0.9500
C22 C23 1.386(5)
C22 H22 0.9500
C23 H23 0.9500
C24 N2 1.504(5)
C24 H24A 0.9800
C24 H24B 0.9800
C24 H24C 0.9800
C25 N2 1.502(4)
C25 H25A 0.9800
C25 H25B 0.9800
C25 H25C 0.9800
C26 N2 1.499(5)
C26 H26A 0.9800
C26 H26B 0.9800
C26 H26C 0.9800
C27 N2 1.503(5)
C27 C28 1.528(5)
C27 H27A 0.9900
C27 H27B 0.9900
C28 C29 1.512(5)
C28 H28A 0.9900
C28 H28B 0.9900
C29 C34 1.379(5)
C29 C30 1.381(6)
C30 C31 1.390(6)
C30 H30 0.9500
C31 C32 1.367(6)
C31 H31 0.9500
C32 C33 1.375(6)
C32 H32 0.9500
C33 C34 1.376(6)
C33 H33 0.9500
C34 H34 0.9500
Ni1 S1 2.1600(9)
Ni1 S7 2.1641(9)
Ni1 S2 2.1739(9)
Ni1 S6 2.1774(9)
Ni2 S11 2.1586(9)
Ni2 S17 2.1583(10)
Ni2 S12 2.1650(9)
Ni2 S16 2.1654(10)

loop_
_geom_torsion_atom_site_label_1
_geom_torsion_atom_site_label_2
_geom_torsion_atom_site_label_3
_geom_torsion_atom_site_label_4
_geom_torsion
S1 C1 C2 S2 3.7(4)
S3 C1 C2 S2 -178.24(18)
S1 C1 C2 S4 -174.99(18)
S3 C1 C2 S4 3.1(3)
S6 C4 C5 S7 2.9(4)
S8 C4 C5 S7 -177.64(18)
S6 C4 C5 S9 -177.25(18)
S8 C4 C5 S9 2.2(4)
S11 C7 C8 S12 1.6(4)
S13 C7 C8 S12 -177.80(18)
S11 C7 C8 S14 -178.91(18)
S13 C7 C8 S14 1.7(4)
S16 C10 C11 S17 -0.4(4)
S18 C10 C11 S17 178.67(19)
S16 C10 C11 S19 178.92(19)
S18 C10 C11 S19 -2.0(4)
N1 C16 C17 C18 165.9(3)
C16 C17 C18 C23 -79.7(5)
C16 C17 C18 C19 100.8(4)
C23 C18 C19 C20 -0.5(6)
C17 C18 C19 C20 179.0(4)
C18 C19 C20 C21 -0.9(7)
C19 C20 C21 C22 1.0(7)
C20 C21 C22 C23 0.3(6)
C19 C18 C23 C22 1.8(6)
C17 C18 C23 C22 -177.7(4)
C21 C22 C23 C18 -1.7(7)
N2 C27 C28 C29 163.8(3)
C27 C28 C29 C34 -96.0(4)
C27 C28 C29 C30 83.1(5)
C34 C29 C30 C31 1.4(6)
C28 C29 C30 C31 -177.8(4)
C29 C30 C31 C32 -2.1(7)
C30 C31 C32 C33 1.6(7)
C31 C32 C33 C34 -0.6(7)
C32 C33 C34 C29 0.0(7)
C30 C29 C34 C33 -0.4(6)
C28 C29 C34 C33 178.8(4)
C17 C16 N1 C13 -67.8(4)
C17 C16 N1 C15 54.8(4)
C17 C16 N1 C14 173.5(3)
C28 C27 N2 C26 53.0(4)
C28 C27 N2 C25 173.1(3)
C28 C27 N2 C24 -69.7(4)
C2 C1 S1 Ni1 -3.9(3)
S3 C1 S1 Ni1 178.11(16)
S7 Ni1 S1 C1 -82.2(4)
S2 Ni1 S1 C1 2.34(11)
S6 Ni1 S1 C1 -175.66(12)
C1 C2 S2 Ni1 -1.2(3)
S4 C2 S2 Ni1 177.35(17)
S1 Ni1 S2 C2 -0.96(12)
S7 Ni1 S2 C2 174.09(12)
S6 Ni1 S2 C2 86.7(11)
S5 C3 S3 C1 -176.6(2)
S4 C3 S3 C1 2.4(2)
C2 C1 S3 C3 -3.3(3)
S1 C1 S3 C3 174.7(2)
S5 C3 S4 C2 177.9(2)
S3 C3 S4 C2 -1.1(2)
C1 C2 S4 C3 -1.2(3)
S2 C2 S4 C3 -179.8(2)
C5 C4 S6 Ni1 -0.1(3)
S8 C4 S6 Ni1 -179.57(18)
S1 Ni1 S6 C4 173.23(12)
S7 Ni1 S6 C4 -1.80(12)
S2 Ni1 S6 C4 85.5(11)
C4 C5 S7 Ni1 -3.9(3)
S9 C5 S7 Ni1 176.24(18)
S1 Ni1 S7 C5 -90.3(4)
S2 Ni1 S7 C5 -175.11(12)
S6 Ni1 S7 C5 2.89(12)
S10 C6 S8 C4 -178.4(2)
S9 C6 S8 C4 2.3(2)
C5 C4 S8 C6 -2.8(3)
S6 C4 S8 C6 176.7(2)
S10 C6 S9 C5 179.3(2)
S8 C6 S9 C5 -1.4(2)
C4 C5 S9 C6 -0.5(3)
S7 C5 S9 C6 179.3(2)
C8 C7 S11 Ni2 0.9(3)
S13 C7 S11 Ni2 -179.74(18)
S17 Ni2 S11 C7 23(3)
S12 Ni2 S11 C7 -2.18(12)
S16 Ni2 S11 C7 -178.58(12)
C7 C8 S12 Ni2 -3.1(3)
S14 C8 S12 Ni2 177.43(17)
S11 Ni2 S12 C8 2.81(12)
S17 Ni2 S12 C8 -176.84(12)
S16 Ni2 S12 C8 103.8(6)
S15 C9 S13 C7 -178.9(3)
S14 C9 S13 C7 2.5(2)
C8 C7 S13 C9 -2.5(3)
S11 C7 S13 C9 178.1(2)
S15 C9 S14 C8 179.6(2)
S13 C9 S14 C8 -1.8(2)
C7 C8 S14 C9 0.1(3)
S12 C8 S14 C9 179.5(2)
C11 C10 S16 Ni2 1.9(3)
S18 C10 S16 Ni2 -177.17(19)
S11 Ni2 S16 C10 178.27(13)
S17 Ni2 S16 C10 -2.03(13)
S12 Ni2 S16 C10 77.1(6)
C10 C11 S17 Ni2 -1.3(3)
S19 C11 S17 Ni2 179.41(18)
S11 Ni2 S17 C11 161(3)
S12 Ni2 S17 C11 -174.51(12)
S16 Ni2 S17 C11 1.88(12)
S20 C12 S18 C10 -178.9(3)
S19 C12 S18 C10 1.5(2)
C11 C10 S18 C12 0.3(3)
S16 C10 S18 C12 179.4(2)
S20 C12 S19 C11 178.0(3)
S18 C12 S19 C11 -2.3(2)
C10 C11 S19 C12 2.6(3)
S17 C11 S19 C12 -178.0(2)
